data_2017088
loop_
_publ_author_name
'Nayak, Susanta K.'
'Chandrasekhar, S.'
'Guru Row, T. N.'

_publ_section_title
;
 Apparent shortening of the C<i>sp</i>^3^---C<i>sp</i>^3^ bond analysed
 <i>via</i> a variable-temperature X-ray diffraction study in racemic
 1,1'-binaphthalene-2,2'-diyl diethyl bis(carbonate)
;
_journal_coeditor_code FG3073
_journal_issue 5
_journal_name_full 'Acta Crystallographica Section C'
_journal_page_first o222
_journal_page_last o225
_journal_paper_doi 10.1107/S0108270109007331
_journal_volume 65
_journal_year 2009
_chemical_formula_iupac 'C26 H22 O6'
_chemical_formula_moiety 'C26 H22 O6'
_chemical_formula_sum 'C26 H22 O6'
_chemical_formula_weight 430.44
_chemical_melting_point 417.67
_chemical_name_common Binaphtholbiscarbonate
_chemical_name_systematic
;
1,1'-binaphthalene-2,2'-diyl diethyl bis(carbonate)
;
_space_group_IT_number 2
_symmetry_cell_setting triclinic
_symmetry_space_group_name_Hall '-P 1'
_symmetry_space_group_name_H-M 'P -1'
_atom_sites_solution_hydrogens geom
_atom_sites_solution_primary direct
_atom_sites_solution_secondary difmap
_cell_angle_alpha 63.692(2)
_cell_angle_beta 72.394(3)
_cell_angle_gamma 73.200(3)
_cell_formula_units_Z 4
_cell_length_a 10.8028(18)
_cell_length_b 14.798(3)
_cell_length_c 15.926(3)
_cell_measurement_reflns_used 615
_cell_measurement_temperature 150(2)
_cell_measurement_theta_max 28.0
_cell_measurement_theta_min 0.94
_cell_volume 2139.2(7)
_computing_cell_refinement 'SMART (Bruker, 2004)'
_computing_data_collection 'SMART (Bruker, 2004)'
_computing_data_reduction 'SAINT (Bruker, 2004)'
_computing_molecular_graphics
;
Ortep-3 (Farrugia, 1997), POV-RAY (Persistence of Vision Team, 2004)
and CAMERON (Watkin <i>et al.</i>,  1993)
;
_computing_publication_material 'PLATON (Spek, 2009)'
_computing_structure_refinement 'SHELXL97 (Sheldrick, 2008)'
_computing_structure_solution 'SHELXTL (Version 6.14; Sheldrick, 2008)'
_diffrn_ambient_temperature 150(2)
_diffrn_measured_fraction_theta_full 0.993
_diffrn_measured_fraction_theta_max 0.993
_diffrn_measurement_device_type 'Bruker SMART CCD area detector'
_diffrn_measurement_method '\f and \w scans'
_diffrn_radiation_monochromator graphite
_diffrn_radiation_source 'fine-focus sealed tube'
_diffrn_radiation_type MoK\a
_diffrn_radiation_wavelength 0.71073
_diffrn_reflns_av_R_equivalents 0.0236
_diffrn_reflns_av_sigmaI/netI 0.0290
_diffrn_reflns_limit_h_max 13
_diffrn_reflns_limit_h_min -13
_diffrn_reflns_limit_k_max 18
_diffrn_reflns_limit_k_min -18
_diffrn_reflns_limit_l_max 19
_diffrn_reflns_limit_l_min -19
_diffrn_reflns_number 22856
_diffrn_reflns_reduction_process
;
;
_diffrn_reflns_theta_full 26.37
_diffrn_reflns_theta_max 26.37
_diffrn_reflns_theta_min 1.46
_exptl_absorpt_coefficient_mu 0.095
_exptl_absorpt_correction_T_max 0.9767
_exptl_absorpt_correction_T_min 0.9063
_exptl_absorpt_correction_type multi-scan
_exptl_absorpt_process_details '(SADABS; Sheldrick, 1996)'
_exptl_crystal_colour colourless
_exptl_crystal_density_diffrn 1.336
_exptl_crystal_density_method 'Not Measured'
_exptl_crystal_description block
_exptl_crystal_F_000 904
_exptl_crystal_size_max 0.50
_exptl_crystal_size_mid 0.31
_exptl_crystal_size_min 0.25
_refine_diff_density_max 0.571
_refine_diff_density_min -0.468
_refine_ls_extinction_method none
_refine_ls_goodness_of_fit_ref 1.035
_refine_ls_hydrogen_treatment constr
_refine_ls_matrix_type full
_refine_ls_number_parameters 581
_refine_ls_number_reflns 8704
_refine_ls_number_restraints 0
_refine_ls_restrained_S_all 1.035
_refine_ls_R_factor_all 0.0644
_refine_ls_R_factor_gt 0.0494
_refine_ls_shift/su_max 0.000
_refine_ls_shift/su_mean 0.000
_refine_ls_structure_factor_coef Fsqd
_refine_ls_weighting_details 'calc w=1/[\s^2^(Fo^2^)+(0.0697P)^2^+0.7813P] where P=(Fo^2^+2Fc^2^)/3'
_refine_ls_weighting_scheme calc
_refine_ls_wR_factor_gt 0.1283
_refine_ls_wR_factor_ref 0.1390
_reflns_number_gt 6807
_reflns_number_total 8704
_reflns_threshold_expression >2sigma(I)
_cod_data_source_file fg3073.cif
_cod_data_source_block 150K
_cod_depositor_comments
;
The following automatic conversions were performed:
'_symmetry_cell_setting' value 'Triclinic' changed to 'triclinic'
according to '/home/saulius/struct/CIF-dictionaries/cif_core.dic'
dictionary named 'cif_core.dic' version 2.4.1 from 2010-06-29.

Automatic conversion script
Id: cif_fix_enum 1527 2010-12-29 10:47:43Z saulius 

The following automatic conversions were performed:

'_symmetry_cell_setting' value 'Triclinic' changed to 'triclinic'
according to /home/saulius/struct/CIF-dictionaries/cif_core.dic
dictionary named 'cif_core.dic' version 2.4.1 from 2010-06-29.

Automatic conversion script
Id: cif_fix_values 1715 2011-07-08 13:25:40Z adriana 
;
_cod_database_code 2017088
_cod_database_fobs_code 2017088

loop_
_symmetry_equiv_pos_site_id
_symmetry_equiv_pos_as_xyz
1 x,y,z
2 -x,-y,-z

loop_
_atom_site_type_symbol
_atom_site_label
_atom_site_fract_x
_atom_site_fract_y
_atom_site_fract_z
_atom_site_U_iso_or_equiv
_atom_site_adp_type
_atom_site_calc_flag
_atom_site_refinement_flags
_atom_site_occupancy
_atom_site_disorder_assembly
_atom_site_disorder_group
C C9 0.88531(17) 0.66802(13) 0.53583(12) 0.0301(4) Uani d . 1 . .
C C8 0.86489(19) 0.58282(14) 0.62148(14) 0.0375(4) Uani d . 1 . .
H H8 0.9185 0.5176 0.6280 0.045 Uiso calc R 1 . .
C C7 0.76734(19) 0.59438(15) 0.69546(14) 0.0409(5) Uani d . 1 . .
H H7 0.7536 0.5367 0.7539 0.049 Uiso calc R 1 . .
C C6 0.68609(18) 0.69068(15) 0.68679(13) 0.0359(4) Uani d . 1 . .
C C5 0.5870(2) 0.70589(19) 0.76367(14) 0.0474(5) Uani d . 1 . .
H H5 0.5724 0.6494 0.8230 0.057 Uiso calc R 1 . .
C C4 0.5123(2) 0.7999(2) 0.75396(16) 0.0527(6) Uani d . 1 . .
H H4 0.4477 0.8090 0.8067 0.063 Uiso calc R 1 . .
C C3 0.5304(2) 0.88385(18) 0.66612(16) 0.0487(5) Uani d . 1 . .
H H3 0.4766 0.9490 0.6595 0.058 Uiso calc R 1 . .
C C2 0.62456(18) 0.87264(15) 0.59011(14) 0.0374(4) Uani d . 1 . .
H H2 0.6354 0.9301 0.5311 0.045 Uiso calc R 1 . .
C C1 0.70627(16) 0.77624(14) 0.59825(12) 0.0303(4) Uani d . 1 . .
C C10 0.80967(16) 0.76329(13) 0.52119(12) 0.0270(4) Uani d . 1 . .
C C11 0.83061(16) 0.85082(13) 0.42699(12) 0.0285(4) Uani d . 1 . .
C C12 0.76089(17) 0.87052(15) 0.35535(13) 0.0351(4) Uani d . 1 . .
C C13 0.67404(19) 0.80690(18) 0.37007(17) 0.0473(5) Uani d . 1 . .
H H13 0.6569 0.7516 0.4299 0.057 Uiso calc R 1 . .
C C14 0.6143(2) 0.8254(2) 0.2973(2) 0.0631(7) Uani d . 1 . .
H H14 0.5567 0.7821 0.3073 0.076 Uiso calc R 1 . .
C C15 0.6378(2) 0.9072(2) 0.20887(19) 0.0688(9) Uani d . 1 . .
H H15 0.5982 0.9177 0.1587 0.083 Uiso calc R 1 . .
C C16 0.7167(2) 0.9716(2) 0.19449(16) 0.0607(7) Uani d . 1 . .
H H16 0.7287 1.0283 0.1350 0.073 Uiso calc R 1 . .
C C17 0.78115(19) 0.95580(16) 0.26613(13) 0.0429(5) Uani d . 1 . .
C C18 0.8647(2) 1.02079(16) 0.25272(14) 0.0478(5) Uani d . 1 . .
H H18 0.8751 1.0794 0.1946 0.057 Uiso calc R 1 . .
C C19 0.9305(2) 1.00156(15) 0.32084(13) 0.0417(5) Uani d . 1 . .
H H19 0.9867 1.0459 0.3107 0.050 Uiso calc R 1 . .
C C20 0.91428(17) 0.91493(13) 0.40667(12) 0.0308(4) Uani d . 1 . .
C C21 1.11330(18) 0.87624(13) 0.45672(13) 0.0352(4) Uani d . 1 . .
C C22 1.2960(2) 0.8445(3) 0.5246(2) 0.0839(10) Uani d . 1 . .
H H22A 1.3412 0.8404 0.4619 0.101 Uiso calc R 1 . .
H H22B 1.3231 0.9014 0.5275 0.101 Uiso calc R 1 . .
C C23 1.3368(3) 0.7566(3) 0.5942(3) 0.1322(19) Uani d . 1 . .
H H23A 1.2810 0.7543 0.6562 0.198 Uiso calc R 1 . .
H H23B 1.4287 0.7528 0.5946 0.198 Uiso calc R 1 . .
H H23C 1.3305 0.6984 0.5828 0.198 Uiso calc R 1 . .
C C24 1.10839(17) 0.64031(13) 0.46319(12) 0.0296(4) Uani d . 1 . .
C C25 1.3244(2) 0.61181(19) 0.37615(15) 0.0492(5) Uani d . 1 . .
H H25A 1.3447 0.6573 0.3988 0.059 Uiso calc R 1 . .
H H25B 1.3692 0.6291 0.3082 0.059 Uiso calc R 1 . .
C C26 1.3759(2) 0.5030(2) 0.43362(16) 0.0549(6) Uani d . 1 . .
H H26A 1.3347 0.4866 0.5013 0.082 Uiso calc R 1 . .
H H26B 1.4719 0.4930 0.4255 0.082 Uiso calc R 1 . .
H H26C 1.3550 0.4577 0.4118 0.082 Uiso calc R 1 . .
C C9' 0.65209(16) 0.84072(12) -0.05936(12) 0.0261(3) Uani d . 1 . .
C C8' 0.66681(18) 0.91318(13) -0.15391(13) 0.0326(4) Uani d . 1 . .
H H8' 0.6143 0.9799 -0.1693 0.039 Uiso calc R 1 . .
C C7' 0.75771(18) 0.88624(14) -0.22322(12) 0.0334(4) Uani d . 1 . .
H H7' 0.7693 0.9352 -0.2873 0.040 Uiso calc R 1 . .
C C6' 0.83525(16) 0.78688(13) -0.20170(11) 0.0272(4) Uani d . 1 . .
C C5' 0.93010(17) 0.75710(15) -0.27287(12) 0.0350(4) Uani d . 1 . .
H H5' 0.9439 0.8055 -0.3371 0.042 Uiso calc R 1 . .
C C4' 1.00187(17) 0.66022(16) -0.25068(13) 0.0377(4) Uani d . 1 . .
H H4' 1.0651 0.6417 -0.2994 0.045 Uiso calc R 1 . .
C C3' 0.98268(17) 0.58778(15) -0.15622(13) 0.0358(4) Uani d . 1 . .
H H3' 1.0319 0.5200 -0.1415 0.043 Uiso calc R 1 . .
C C2' 0.89383(16) 0.61386(13) -0.08533(12) 0.0285(4) Uani d . 1 . .
H H2' 0.8830 0.5643 -0.0215 0.034 Uiso calc R 1 . .
C C1' 0.81749(15) 0.71388(12) -0.10563(11) 0.0235(3) Uani d . 1 . .
C C10' 0.72427(15) 0.74340(12) -0.03325(11) 0.0227(3) Uani d . 1 . .
C C11' 0.71286(15) 0.67215(12) 0.06926(11) 0.0239(3) Uani d . 1 . .
C C12' 0.79007(16) 0.67694(12) 0.12552(11) 0.0265(4) Uani d . 1 . .
C C13' 0.87661(17) 0.74736(14) 0.08752(13) 0.0326(4) Uani d . 1 . .
H H13' 0.8834 0.7944 0.0227 0.039 Uiso calc R 1 . .
C C14' 0.95090(19) 0.74904(16) 0.14263(15) 0.0415(5) Uani d . 1 . .
H H14' 1.0089 0.7969 0.1156 0.050 Uiso calc R 1 . .
C C15' 0.9424(2) 0.68083(18) 0.23856(15) 0.0463(5) Uani d . 1 . .
H H15' 0.9940 0.6828 0.2764 0.056 Uiso calc R 1 . .
C C16' 0.85976(19) 0.61167(16) 0.27742(13) 0.0412(5) Uani d . 1 . .
H H16' 0.8545 0.5657 0.3425 0.049 Uiso calc R 1 . .
C C17' 0.78184(17) 0.60691(14) 0.22295(12) 0.0313(4) Uani d . 1 . .
C C18' 0.69883(18) 0.53345(15) 0.26066(12) 0.0366(4) Uani d . 1 . .
H H18' 0.6937 0.4860 0.3253 0.044 Uiso calc R 1 . .
C C19' 0.62607(18) 0.52923(14) 0.20625(13) 0.0349(4) Uani d . 1 . .
H H19' 0.5709 0.4795 0.2325 0.042 Uiso calc R 1 . .
C C20' 0.63401(16) 0.59991(13) 0.11036(12) 0.0273(4) Uani d . 1 . .
C C21' 0.43476(17) 0.60739(13) 0.07454(12) 0.0303(4) Uani d . 1 . .
C C22' 0.2503(2) 0.6301(2) 0.01457(18) 0.0619(7) Uani d . 1 . .
H H22C 0.2153 0.5668 0.0594 0.074 Uiso calc R 1 . .
H H22D 0.2098 0.6833 0.0414 0.074 Uiso calc R 1 . .
C C23' 0.2168(2) 0.6646(2) -0.07797(19) 0.0620(6) Uani d . 1 . .
H H23D 0.2478 0.7292 -0.1211 0.093 Uiso calc R 1 . .
H H23E 0.1208 0.6753 -0.0701 0.093 Uiso calc R 1 . .
H H23F 0.2593 0.6126 -0.1051 0.093 Uiso calc R 1 . .
C C24' 0.44117(16) 0.85632(12) 0.03596(12) 0.0271(4) Uani d . 1 . .
C C25' 0.2437(2) 0.86349(16) 0.14989(14) 0.0436(5) Uani d . 1 . .
H H25C 0.2178 0.8549 0.2178 0.052 Uiso calc R 1 . .
H H25D 0.2331 0.8010 0.1465 0.052 Uiso calc R 1 . .
C C26' 0.1550(2) 0.95425(17) 0.09355(16) 0.0487(5) Uani d . 1 . .
H H26D 0.1690 1.0167 0.0937 0.073 Uiso calc R 1 . .
H H26E 0.0628 0.9464 0.1225 0.073 Uiso calc R 1 . .
H H26F 0.1750 0.9592 0.0276 0.073 Uiso calc R 1 . .
O O1' 0.56796(11) 0.59333(9) 0.05038(8) 0.0310(3) Uani d . 1 . .
O O2' 0.36942(12) 0.61512(11) 0.14712(9) 0.0402(3) Uani d . 1 . .
O O3' 0.39300(12) 0.61031(11) 0.00350(10) 0.0394(3) Uani d . 1 . .
O O4' 0.56635(11) 0.87177(9) 0.01344(9) 0.0314(3) Uani d . 1 . .
O O5' 0.39527(12) 0.83001(10) -0.00720(9) 0.0341(3) Uani d . 1 . .
O O3 1.15425(13) 0.86851(12) 0.53001(10) 0.0479(4) Uani d . 1 . .
O O1 0.97992(12) 0.89703(9) 0.47804(8) 0.0329(3) Uani d . 1 . .
O O2 1.17874(14) 0.86644(11) 0.38475(10) 0.0491(4) Uani d . 1 . .
O O6' 0.38202(12) 0.87517(10) 0.11379(9) 0.0371(3) Uani d . 1 . .
O O4 0.98174(12) 0.65430(10) 0.45787(9) 0.0350(3) Uani d . 1 . .
O O6 1.18207(13) 0.62973(10) 0.38380(9) 0.0398(3) Uani d . 1 . .
O O5 1.14496(12) 0.63774(11) 0.52801(9) 0.0373(3) Uani d . 1 . .

loop_
_atom_site_aniso_label
_atom_site_aniso_U_11
_atom_site_aniso_U_22
_atom_site_aniso_U_33
_atom_site_aniso_U_12
_atom_site_aniso_U_13
_atom_site_aniso_U_23
C9 0.0281(9) 0.0341(9) 0.0336(9) -0.0039(7) -0.0095(7) -0.0169(8)
C8 0.0382(10) 0.0291(9) 0.0468(11) -0.0063(8) -0.0172(9) -0.0104(8)
C7 0.0416(11) 0.0400(11) 0.0378(10) -0.0204(9) -0.0118(9) -0.0019(9)
C6 0.0309(9) 0.0461(11) 0.0321(9) -0.0189(8) -0.0036(7) -0.0109(8)
C5 0.0386(11) 0.0695(15) 0.0338(10) -0.0292(11) 0.0042(8) -0.0154(10)
C4 0.0364(11) 0.0826(17) 0.0441(12) -0.0239(11) 0.0147(9) -0.0358(12)
C3 0.0331(11) 0.0619(14) 0.0531(13) -0.0070(10) 0.0044(9) -0.0337(11)
C2 0.0286(9) 0.0444(11) 0.0386(10) -0.0059(8) -0.0005(8) -0.0200(9)
C1 0.0236(8) 0.0396(10) 0.0307(9) -0.0102(7) -0.0030(7) -0.0150(8)
C10 0.0245(8) 0.0313(9) 0.0283(8) -0.0065(7) -0.0063(7) -0.0127(7)
C11 0.0253(8) 0.0321(9) 0.0258(8) 0.0031(7) -0.0040(7) -0.0150(7)
C12 0.0288(9) 0.0438(10) 0.0336(10) 0.0109(8) -0.0094(7) -0.0246(8)
C13 0.0339(11) 0.0639(14) 0.0575(13) 0.0066(10) -0.0162(9) -0.0403(12)
C14 0.0385(12) 0.0931(19) 0.0873(19) 0.0169(12) -0.0293(12) -0.0680(17)
C15 0.0503(14) 0.109(2) 0.0624(16) 0.0374(15) -0.0358(13) -0.0629(17)
C16 0.0502(13) 0.0862(18) 0.0399(12) 0.0324(13) -0.0222(10) -0.0383(12)
C17 0.0372(10) 0.0540(12) 0.0293(10) 0.0202(9) -0.0104(8) -0.0242(9)
C18 0.0492(12) 0.0449(12) 0.0258(10) 0.0069(10) 0.0008(9) -0.0080(9)
C19 0.0418(11) 0.0375(10) 0.0321(10) -0.0057(8) 0.0032(8) -0.0095(8)
C20 0.0301(9) 0.0337(9) 0.0239(8) -0.0040(7) -0.0001(7) -0.0118(7)
C21 0.0314(9) 0.0280(9) 0.0331(10) -0.0081(7) 0.0005(8) -0.0034(8)
C22 0.0305(12) 0.117(3) 0.0653(17) -0.0192(14) -0.0124(12) 0.0030(17)
C23 0.0530(18) 0.112(3) 0.155(4) -0.0312(18) -0.051(2) 0.043(3)
C24 0.0346(9) 0.0288(9) 0.0274(9) -0.0051(7) -0.0067(7) -0.0129(7)
C25 0.0386(11) 0.0784(16) 0.0359(11) -0.0163(11) 0.0065(9) -0.0324(11)
C26 0.0330(11) 0.0853(18) 0.0487(13) -0.0033(11) -0.0079(9) -0.0330(13)
C9' 0.0245(8) 0.0281(8) 0.0305(9) -0.0030(7) -0.0077(7) -0.0152(7)
C8' 0.0352(10) 0.0246(8) 0.0377(10) -0.0028(7) -0.0162(8) -0.0079(7)
C7' 0.0373(10) 0.0339(9) 0.0255(9) -0.0127(8) -0.0103(7) -0.0021(7)
C6' 0.0249(8) 0.0351(9) 0.0239(8) -0.0123(7) -0.0049(6) -0.0095(7)
C5' 0.0310(9) 0.0543(12) 0.0214(8) -0.0181(8) 0.0009(7) -0.0138(8)
C4' 0.0262(9) 0.0606(13) 0.0323(10) -0.0072(8) 0.0031(7) -0.0294(9)
C3' 0.0283(9) 0.0444(11) 0.0370(10) 0.0012(8) -0.0046(8) -0.0238(9)
C2' 0.0255(8) 0.0338(9) 0.0256(8) -0.0024(7) -0.0044(7) -0.0133(7)
C1' 0.0187(7) 0.0310(8) 0.0231(8) -0.0069(6) -0.0033(6) -0.0119(7)
C10' 0.0209(8) 0.0264(8) 0.0222(8) -0.0066(6) -0.0046(6) -0.0091(6)
C11' 0.0224(8) 0.0254(8) 0.0218(8) 0.0007(6) -0.0013(6) -0.0125(7)
C12' 0.0242(8) 0.0289(8) 0.0255(8) 0.0037(7) -0.0045(6) -0.0154(7)
C13' 0.0327(9) 0.0345(9) 0.0336(9) -0.0002(7) -0.0107(7) -0.0171(8)
C14' 0.0354(10) 0.0494(12) 0.0503(12) -0.0034(9) -0.0156(9) -0.0269(10)
C15' 0.0376(11) 0.0680(14) 0.0448(12) 0.0062(10) -0.0200(9) -0.0342(11)
C16' 0.0349(10) 0.0572(13) 0.0270(9) 0.0104(9) -0.0115(8) -0.0205(9)
C17' 0.0271(9) 0.0375(10) 0.0235(8) 0.0062(7) -0.0036(7) -0.0150(7)
C18' 0.0326(10) 0.0404(10) 0.0222(8) 0.0019(8) -0.0002(7) -0.0080(8)
C19' 0.0319(9) 0.0327(9) 0.0293(9) -0.0069(7) 0.0050(7) -0.0091(8)
C20' 0.0247(8) 0.0308(9) 0.0260(8) -0.0022(7) -0.0009(7) -0.0151(7)
C21' 0.0295(9) 0.0278(9) 0.0333(9) -0.0119(7) 0.0013(7) -0.0125(7)
C22' 0.0299(11) 0.108(2) 0.0606(15) -0.0248(12) -0.0003(10) -0.0424(15)
C23' 0.0386(12) 0.0725(17) 0.0722(17) -0.0086(11) -0.0145(11) -0.0247(14)
C24' 0.0315(9) 0.0219(8) 0.0261(8) -0.0020(7) -0.0058(7) -0.0094(7)
C25' 0.0461(12) 0.0475(12) 0.0374(10) -0.0174(9) 0.0107(9) -0.0237(9)
C26' 0.0357(11) 0.0577(13) 0.0566(13) -0.0104(10) 0.0030(9) -0.0324(11)
O1' 0.0274(6) 0.0376(7) 0.0320(6) -0.0099(5) 0.0014(5) -0.0194(5)
O2' 0.0322(7) 0.0503(8) 0.0327(7) -0.0119(6) 0.0049(6) -0.0160(6)
O3' 0.0296(7) 0.0528(8) 0.0457(8) -0.0129(6) -0.0016(6) -0.0283(7)
O4' 0.0271(6) 0.0347(6) 0.0395(7) 0.0027(5) -0.0093(5) -0.0242(6)
O5' 0.0337(7) 0.0420(7) 0.0315(6) -0.0121(6) -0.0006(5) -0.0194(6)
O3 0.0315(7) 0.0650(10) 0.0416(8) -0.0123(7) -0.0076(6) -0.0136(7)
O1 0.0302(6) 0.0405(7) 0.0283(6) -0.0114(5) -0.0002(5) -0.0144(5)
O2 0.0401(8) 0.0514(9) 0.0348(7) -0.0031(6) 0.0063(6) -0.0105(7)
O6' 0.0392(7) 0.0420(7) 0.0334(7) -0.0049(6) -0.0018(6) -0.0228(6)
O4 0.0341(7) 0.0403(7) 0.0364(7) 0.0046(5) -0.0130(5) -0.0231(6)
O6 0.0401(7) 0.0519(8) 0.0322(7) -0.0014(6) -0.0066(6) -0.0252(6)
O5 0.0344(7) 0.0552(8) 0.0297(7) -0.0160(6) -0.0009(5) -0.0217(6)

loop_
_atom_type_symbol
_atom_type_description
_atom_type_scat_dispersion_real
_atom_type_scat_dispersion_imag
_atom_type_scat_source
O O 0.0106 0.0060 'International Tables Vol C Tables 4.2.6.8 and 6.1.1.4'
H H 0.0000 0.0000 'International Tables Vol C Tables 4.2.6.8 and 6.1.1.4'
C C 0.0033 0.0016 'International Tables Vol C Tables 4.2.6.8 and 6.1.1.4'

loop_
_geom_angle_atom_site_label_1
_geom_angle_atom_site_label_2
_geom_angle_atom_site_label_3
_geom_angle_site_symmetry_1
_geom_angle_site_symmetry_3
_geom_angle
_geom_angle_publ_flag
C10 C9 C8 . . 123.22(16) ?
C10 C9 O4 . . 117.75(15) ?
C8 C9 O4 . . 118.85(15) ?
C7 C8 C9 . . 119.23(17) ?
C7 C8 H8 . . 120.4 ?
C9 C8 H8 . . 120.4 ?
C8 C7 C6 . . 121.12(17) ?
C8 C7 H7 . . 119.4 ?
C6 C7 H7 . . 119.4 ?
C7 C6 C5 . . 122.39(18) ?
C7 C6 C1 . . 118.92(17) ?
C5 C6 C1 . . 118.68(18) ?
C4 C5 C6 . . 121.1(2) ?
C4 C5 H5 . . 119.4 ?
C6 C5 H5 . . 119.4 ?
C5 C4 C3 . . 120.20(19) ?
C5 C4 H4 . . 119.9 ?
C3 C4 H4 . . 119.9 ?
C2 C3 C4 . . 120.6(2) ?
C2 C3 H3 . . 119.7 ?
C4 C3 H3 . . 119.7 ?
C3 C2 C1 . . 120.72(19) ?
C3 C2 H2 . . 119.6 ?
C1 C2 H2 . . 119.6 ?
C2 C1 C6 . . 118.62(16) ?
C2 C1 C10 . . 121.92(16) ?
C6 C1 C10 . . 119.45(16) ?
C9 C10 C1 . . 118.04(16) ?
C9 C10 C11 . . 121.39(15) ?
C1 C10 C11 . . 120.54(15) ?
C20 C11 C12 . . 118.19(16) ?
C20 C11 C10 . . 121.70(15) ?
C12 C11 C10 . . 120.11(16) ?
C13 C12 C17 . . 119.17(18) ?
C13 C12 C11 . . 121.76(18) ?
C17 C12 C11 . . 119.06(18) ?
C14 C13 C12 . . 119.9(2) ?
C14 C13 H13 . . 120.1 ?
C12 C13 H13 . . 120.1 ?
C13 C14 C15 . . 120.7(3) ?
C13 C14 H14 . . 119.6 ?
C15 C14 H14 . . 119.6 ?
C16 C15 C14 . . 120.3(2) ?
C16 C15 H15 . . 119.8 ?
C14 C15 H15 . . 119.8 ?
C15 C16 C17 . . 121.3(2) ?
C15 C16 H16 . . 119.4 ?
C17 C16 H16 . . 119.4 ?
C18 C17 C16 . . 122.4(2) ?
C18 C17 C12 . . 119.04(18) ?
C16 C17 C12 . . 118.5(2) ?
C19 C18 C17 . . 121.51(19) ?
C19 C18 H18 . . 119.2 ?
C17 C18 H18 . . 119.2 ?
C18 C19 C20 . . 118.9(2) ?
C18 C19 H19 . . 120.6 ?
C20 C19 H19 . . 120.6 ?
C11 C20 C19 . . 123.18(17) ?
C11 C20 O1 . . 118.07(15) ?
C19 C20 O1 . . 118.60(16) ?
O2 C21 O3 . . 128.02(18) ?
O2 C21 O1 . . 125.31(19) ?
O3 C21 O1 . . 106.67(15) ?
C23 C22 O3 . . 114.1(2) ?
C23 C22 H22A . . 108.7 ?
O3 C22 H22A . . 108.7 ?
C23 C22 H22B . . 108.7 ?
O3 C22 H22B . . 108.7 ?
H22A C22 H22B . . 107.6 ?
C22 C23 H23A . . 109.5 ?
C22 C23 H23B . . 109.5 ?
H23A C23 H23B . . 109.5 ?
C22 C23 H23C . . 109.5 ?
H23A C23 H23C . . 109.5 ?
H23B C23 H23C . . 109.5 ?
O5 C24 O6 . . 127.59(17) ?
O5 C24 O4 . . 125.70(16) ?
O6 C24 O4 . . 106.70(14) ?
O6 C25 C26 . . 111.50(18) ?
O6 C25 H25A . . 109.3 ?
C26 C25 H25A . . 109.3 ?
O6 C25 H25B . . 109.3 ?
C26 C25 H25B . . 109.3 ?
H25A C25 H25B . . 108.0 ?
C25 C26 H26A . . 109.5 ?
C25 C26 H26B . . 109.5 ?
H26A C26 H26B . . 109.5 ?
C25 C26 H26C . . 109.5 ?
H26A C26 H26C . . 109.5 ?
H26B C26 H26C . . 109.5 ?
C10' C9' C8' . . 123.11(15) ?
C10' C9' O4' . . 118.17(14) ?
C8' C9' O4' . . 118.53(14) ?
C7' C8' C9' . . 118.78(16) ?
C7' C8' H8' . . 120.6 ?
C9' C8' H8' . . 120.6 ?
C8' C7' C6' . . 121.28(16) ?
C8' C7' H7' . . 119.4 ?
C6' C7' H7' . . 119.4 ?
C7' C6' C5' . . 122.19(16) ?
C7' C6' C1' . . 119.15(15) ?
C5' C6' C1' . . 118.66(16) ?
C4' C5' C6' . . 121.11(16) ?
C4' C5' H5' . . 119.4 ?
C6' C5' H5' . . 119.4 ?
C5' C4' C3' . . 120.18(16) ?
C5' C4' H4' . . 119.9 ?
C3' C4' H4' . . 119.9 ?
C2' C3' C4' . . 120.52(17) ?
C2' C3' H3' . . 119.7 ?
C4' C3' H3' . . 119.7 ?
C3' C2' C1' . . 120.90(16) ?
C3' C2' H2' . . 119.5 ?
C1' C2' H2' . . 119.5 ?
C2' C1' C6' . . 118.61(14) ?
C2' C1' C10' . . 122.20(14) ?
C6' C1' C10' . . 119.19(15) ?
C9' C10' C1' . . 118.46(14) ?
C9' C10' C11' . . 120.95(14) ?
C1' C10' C11' . . 120.45(14) ?
C20' C11' C12' . . 118.91(15) ?
C20' C11' C10' . . 121.86(14) ?
C12' C11' C10' . . 119.20(14) ?
C13' C12' C17' . . 118.49(15) ?
C13' C12' C11' . . 122.29(15) ?
C17' C12' C11' . . 119.22(15) ?
C14' C13' C12' . . 121.00(17) ?
C14' C13' H13' . . 119.5 ?
C12' C13' H13' . . 119.5 ?
C13' C14' C15' . . 120.66(19) ?
C13' C14' H14' . . 119.7 ?
C15' C14' H14' . . 119.7 ?
C16' C15' C14' . . 119.78(18) ?
C16' C15' H15' . . 120.1 ?
C14' C15' H15' . . 120.1 ?
C15' C16' C17' . . 121.42(18) ?
C15' C16' H16' . . 119.3 ?
C17' C16' H16' . . 119.3 ?
C16' C17' C18' . . 122.49(17) ?
C16' C17' C12' . . 118.65(17) ?
C18' C17' C12' . . 118.84(16) ?
C19' C18' C17' . . 121.47(16) ?
C19' C18' H18' . . 119.3 ?
C17' C18' H18' . . 119.3 ?
C18' C19' C20' . . 118.98(17) ?
C18' C19' H19' . . 120.5 ?
C20' C19' H19' . . 120.5 ?
C11' C20' O1' . . 116.69(14) ?
C11' C20' C19' . . 122.58(16) ?
O1' C20' C19' . . 120.55(15) ?
O2' C21' O3' . . 127.56(17) ?
O2' C21' O1' . . 125.45(17) ?
O3' C21' O1' . . 106.99(14) ?
C23' C22' O3' . . 109.51(18) ?
C23' C22' H22C . . 109.8 ?
O3' C22' H22C . . 109.8 ?
C23' C22' H22D . . 109.8 ?
O3' C22' H22D . . 109.8 ?
H22C C22' H22D . . 108.2 ?
C22' C23' H23D . . 109.5 ?
C22' C23' H23E . . 109.5 ?
H23D C23' H23E . . 109.5 ?
C22' C23' H23F . . 109.5 ?
H23D C23' H23F . . 109.5 ?
H23E C23' H23F . . 109.5 ?
O5' C24' O6' . . 127.66(16) ?
O5' C24' O4' . . 125.38(15) ?
O6' C24' O4' . . 106.96(14) ?
O6' C25' C26' . . 111.53(16) ?
O6' C25' H25C . . 109.3 ?
C26' C25' H25C . . 109.3 ?
O6' C25' H25D . . 109.3 ?
C26' C25' H25D . . 109.3 ?
H25C C25' H25D . . 108.0 ?
C25' C26' H26D . . 109.5 ?
C25' C26' H26E . . 109.5 ?
H26D C26' H26E . . 109.5 ?
C25' C26' H26F . . 109.5 ?
H26D C26' H26F . . 109.5 ?
H26E C26' H26F . . 109.5 ?
C21' O1' C20' . . 117.15(12) ?
C21' O3' C22' . . 115.02(15) ?
C24' O4' C9' . . 115.70(12) ?
C21 O3 C22 . . 117.08(19) ?
C21 O1 C20 . . 116.62(13) ?
C24' O6' C25' . . 115.63(14) ?
C24 O4 C9 . . 116.23(13) ?
C24 O6 C25 . . 115.41(14) ?

loop_
_geom_bond_atom_site_label_1
_geom_bond_atom_site_label_2
_geom_bond_site_symmetry_2
_geom_bond_distance
_geom_bond_publ_flag
C9 C10 . 1.367(2) ?
C9 C8 . 1.398(3) ?
C9 O4 . 1.409(2) ?
C8 C7 . 1.361(3) ?
C8 H8 . 0.9500 ?
C7 C6 . 1.413(3) ?
C7 H7 . 0.9500 ?
C6 C5 . 1.417(3) ?
C6 C1 . 1.425(3) ?
C5 C4 . 1.359(3) ?
C5 H5 . 0.9500 ?
C4 C3 . 1.404(3) ?
C4 H4 . 0.9500 ?
C3 C2 . 1.365(3) ?
C3 H3 . 0.9500 ?
C2 C1 . 1.417(3) ?
C2 H2 . 0.9500 ?
C1 C10 . 1.430(2) ?
C10 C11 . 1.490(2) ?
C11 C20 . 1.367(2) ?
C11 C12 . 1.433(2) ?
C12 C13 . 1.415(3) ?
C12 C17 . 1.429(3) ?
C13 C14 . 1.379(3) ?
C13 H13 . 0.9500 ?
C14 C15 . 1.401(4) ?
C14 H14 . 0.9500 ?
C15 C16 . 1.359(4) ?
C15 H15 . 0.9500 ?
C16 C17 . 1.411(3) ?
C16 H16 . 0.9500 ?
C17 C18 . 1.410(3) ?
C18 C19 . 1.357(3) ?
C18 H18 . 0.9500 ?
C19 C20 . 1.405(2) ?
C19 H19 . 0.9500 ?
C20 O1 . 1.406(2) ?
C21 O2 . 1.197(2) ?
C21 O3 . 1.317(2) ?
C21 O1 . 1.352(2) ?
C22 C23 . 1.343(4) ?
C22 O3 . 1.453(3) ?
C22 H22A . 0.9900 ?
C22 H22B . 0.9900 ?
C23 H23A . 0.9800 ?
C23 H23B . 0.9800 ?
C23 H23C . 0.9800 ?
C24 O5 . 1.194(2) ?
C24 O6 . 1.323(2) ?
C24 O4 . 1.346(2) ?
C25 O6 . 1.459(2) ?
C25 C26 . 1.492(3) ?
C25 H25A . 0.9900 ?
C25 H25B . 0.9900 ?
C26 H26A . 0.9800 ?
C26 H26B . 0.9800 ?
C26 H26C . 0.9800 ?
C9' C10' . 1.368(2) ?
C9' C8' . 1.402(2) ?
C9' O4' . 1.4106(19) ?
C8' C7' . 1.360(3) ?
C8' H8' . 0.9500 ?
C7' C6' . 1.413(2) ?
C7' H7' . 0.9500 ?
C6' C5' . 1.417(2) ?
C6' C1' . 1.422(2) ?
C5' C4' . 1.362(3) ?
C5' H5' . 0.9500 ?
C4' C3' . 1.402(3) ?
C4' H4' . 0.9500 ?
C3' C2' . 1.364(2) ?
C3' H3' . 0.9500 ?
C2' C1' . 1.417(2) ?
C2' H2' . 0.9500 ?
C1' C10' . 1.423(2) ?
C10' C11' . 1.490(2) ?
C11' C20' . 1.366(2) ?
C11' C12' . 1.430(2) ?
C12' C13' . 1.410(2) ?
C12' C17' . 1.426(2) ?
C13' C14' . 1.368(2) ?
C13' H13' . 0.9500 ?
C14' C15' . 1.401(3) ?
C14' H14' . 0.9500 ?
C15' C16' . 1.364(3) ?
C15' H15' . 0.9500 ?
C16' C17' . 1.413(3) ?
C16' H16' . 0.9500 ?
C17' C18' . 1.416(3) ?
C18' C19' . 1.364(3) ?
C18' H18' . 0.9500 ?
C19' C20' . 1.411(2) ?
C19' H19' . 0.9500 ?
C20' O1' . 1.402(2) ?
C21' O2' . 1.194(2) ?
C21' O3' . 1.319(2) ?
C21' O1' . 1.351(2) ?
C22' C23' . 1.454(3) ?
C22' O3' . 1.454(2) ?
C22' H22C . 0.9900 ?
C22' H22D . 0.9900 ?
C23' H23D . 0.9800 ?
C23' H23E . 0.9800 ?
C23' H23F . 0.9800 ?
C24' O5' . 1.194(2) ?
C24' O6' . 1.322(2) ?
C24' O4' . 1.350(2) ?
C25' O6' . 1.461(2) ?
C25' C26' . 1.495(3) ?
C25' H25C . 0.9900 ?
C25' H25D . 0.9900 ?
C26' H26D . 0.9800 ?
C26' H26E . 0.9800 ?
C26' H26F . 0.9800 ?

loop_
_geom_hbond_atom_site_label_D
_geom_hbond_atom_site_label_H
_geom_hbond_atom_site_label_A
_geom_hbond_site_symmetry_A
_geom_hbond_distance_DH
_geom_hbond_distance_HA
_geom_hbond_distance_DA
_geom_hbond_angle_DHA
_geom_hbond_publ_flag
C5' H5' O1 1_554 0.9500 2.5900 3.519(2) 165.00 yes
C7 H7 O2' 2_666 0.9500 2.5700 3.405(3) 146.00 yes
C16 H16 O5' 2_675 0.9500 2.5600 3.369(3) 143.00 yes

loop_
_geom_torsion_atom_site_label_1
_geom_torsion_atom_site_label_2
_geom_torsion_atom_site_label_3
_geom_torsion_atom_site_label_4
_geom_torsion_site_symmetry_1
_geom_torsion_site_symmetry_2
_geom_torsion_site_symmetry_3
_geom_torsion_site_symmetry_4
_geom_torsion
_geom_torsion_publ_flag
C10 C9 C8 C7 . . . . -1.6(3) ?
O4 C9 C8 C7 . . . . -176.59(16) ?
C9 C8 C7 C6 . . . . 0.4(3) ?
C8 C7 C6 C5 . . . . -177.62(18) ?
C8 C7 C6 C1 . . . . 1.0(3) ?
C7 C6 C5 C4 . . . . 178.45(19) ?
C1 C6 C5 C4 . . . . -0.2(3) ?
C6 C5 C4 C3 . . . . 1.4(3) ?
C5 C4 C3 C2 . . . . -1.3(3) ?
C4 C3 C2 C1 . . . . -0.2(3) ?
C3 C2 C1 C6 . . . . 1.4(3) ?
C3 C2 C1 C10 . . . . -177.09(17) ?
C7 C6 C1 C2 . . . . -179.90(17) ?
C5 C6 C1 C2 . . . . -1.2(3) ?
C7 C6 C1 C10 . . . . -1.4(2) ?
C5 C6 C1 C10 . . . . 177.30(16) ?
C8 C9 C10 C1 . . . . 1.2(3) ?
O4 C9 C10 C1 . . . . 176.23(14) ?
C8 C9 C10 C11 . . . . -176.84(16) ?
O4 C9 C10 C11 . . . . -1.8(2) ?
C2 C1 C10 C9 . . . . 178.80(16) ?
C6 C1 C10 C9 . . . . 0.3(2) ?
C2 C1 C10 C11 . . . . -3.2(2) ?
C6 C1 C10 C11 . . . . 178.35(15) ?
C9 C10 C11 C20 . . . . -91.0(2) ?
C1 C10 C11 C20 . . . . 91.0(2) ?
C9 C10 C11 C12 . . . . 89.9(2) ?
C1 C10 C11 C12 . . . . -88.1(2) ?
C20 C11 C12 C13 . . . . 178.97(16) ?
C10 C11 C12 C13 . . . . -1.9(2) ?
C20 C11 C12 C17 . . . . -0.1(2) ?
C10 C11 C12 C17 . . . . 179.08(15) ?
C17 C12 C13 C14 . . . . 2.5(3) ?
C11 C12 C13 C14 . . . . -176.53(17) ?
C12 C13 C14 C15 . . . . -0.5(3) ?
C13 C14 C15 C16 . . . . -2.1(3) ?
C14 C15 C16 C17 . . . . 2.6(3) ?
C15 C16 C17 C18 . . . . 179.31(19) ?
C15 C16 C17 C12 . . . . -0.5(3) ?
C13 C12 C17 C18 . . . . 178.15(17) ?
C11 C12 C17 C18 . . . . -2.8(2) ?
C13 C12 C17 C16 . . . . -2.0(2) ?
C11 C12 C17 C16 . . . . 177.07(16) ?
C16 C17 C18 C19 . . . . -176.88(18) ?
C12 C17 C18 C19 . . . . 3.0(3) ?
C17 C18 C19 C20 . . . . -0.2(3) ?
C12 C11 C20 C19 . . . . 3.0(3) ?
C10 C11 C20 C19 . . . . -176.19(16) ?
C12 C11 C20 O1 . . . . 178.35(14) ?
C10 C11 C20 O1 . . . . -0.8(2) ?
C18 C19 C20 C11 . . . . -2.9(3) ?
C18 C19 C20 O1 . . . . -178.24(16) ?
C10' C9' C8' C7' . . . . -0.5(3) ?
O4' C9' C8' C7' . . . . 174.40(15) ?
C9' C8' C7' C6' . . . . 0.9(3) ?
C8' C7' C6' C5' . . . . 179.74(16) ?
C8' C7' C6' C1' . . . . 0.1(2) ?
C7' C6' C5' C4' . . . . -178.69(17) ?
C1' C6' C5' C4' . . . . 1.0(2) ?
C6' C5' C4' C3' . . . . 0.1(3) ?
C5' C4' C3' C2' . . . . -1.1(3) ?
C4' C3' C2' C1' . . . . 1.1(3) ?
C3' C2' C1' C6' . . . . 0.0(2) ?
C3' C2' C1' C10' . . . . -179.89(15) ?
C7' C6' C1' C2' . . . . 178.66(15) ?
C5' C6' C1' C2' . . . . -1.0(2) ?
C7' C6' C1' C10' . . . . -1.4(2) ?
C5' C6' C1' C10' . . . . 178.88(14) ?
C8' C9' C10' C1' . . . . -0.8(2) ?
O4' C9' C10' C1' . . . . -175.79(13) ?
C8' C9' C10' C11' . . . . 174.86(15) ?
O4' C9' C10' C11' . . . . -0.1(2) ?
C2' C1' C10' C9' . . . . -178.30(15) ?
C6' C1' C10' C9' . . . . 1.8(2) ?
C2' C1' C10' C11' . . . . 6.0(2) ?
C6' C1' C10' C11' . . . . -173.93(14) ?
C9' C10' C11' C20' . . . . 97.87(19) ?
C1' C10' C11' C20' . . . . -86.52(19) ?
C9' C10' C11' C12' . . . . -84.37(19) ?
C1' C10' C11' C12' . . . . 91.24(18) ?
C20' C11' C12' C13' . . . . 178.17(15) ?
C10' C11' C12' C13' . . . . 0.3(2) ?
C20' C11' C12' C17' . . . . -0.5(2) ?
C10' C11' C12' C17' . . . . -178.33(14) ?
C17' C12' C13' C14' . . . . -0.2(2) ?
C11' C12' C13' C14' . . . . -178.90(16) ?
C12' C13' C14' C15' . . . . -0.2(3) ?
C13' C14' C15' C16' . . . . 0.3(3) ?
C14' C15' C16' C17' . . . . 0.0(3) ?
C15' C16' C17' C18' . . . . 177.72(18) ?
C15' C16' C17' C12' . . . . -0.5(3) ?
C13' C12' C17' C16' . . . . 0.6(2) ?
C11' C12' C17' C16' . . . . 179.28(14) ?
C13' C12' C17' C18' . . . . -177.70(15) ?
C11' C12' C17' C18' . . . . 1.0(2) ?
C16' C17' C18' C19' . . . . -178.93(16) ?
C12' C17' C18' C19' . . . . -0.7(3) ?
C17' C18' C19' C20' . . . . -0.1(3) ?
C12' C11' C20' O1' . . . . -175.38(13) ?
C10' C11' C20' O1' . . . . 2.4(2) ?
C12' C11' C20' C19' . . . . -0.3(2) ?
C10' C11' C20' C19' . . . . 177.44(15) ?
C18' C19' C20' C11' . . . . 0.6(3) ?
C18' C19' C20' O1' . . . . 175.50(15) ?
O2' C21' O1' C20' . . . . -7.6(2) ?
O3' C21' O1' C20' . . . . 172.62(13) ?
C11' C20' O1' C21' . . . . -121.40(16) ?
C19' C20' O1' C21' . . . . 63.4(2) ?
O2' C21' O3' C22' . . . . 3.1(3) ?
O1' C21' O3' C22' . . . . -177.12(17) ?
C23' C22' O3' C21' . . . . 161.4(2) ?
O5' C24' O4' C9' . . . . -8.8(2) ?
O6' C24' O4' C9' . . . . 170.79(13) ?
C10' C9' O4' C24' . . . . -91.69(17) ?
C8' C9' O4' C24' . . . . 93.12(18) ?
O2 C21 O3 C22 . . . . -0.4(3) ?
O1 C21 O3 C22 . . . . 179.06(19) ?
C23 C22 O3 C21 . . . . -119.3(4) ?
O2 C21 O1 C20 . . . . -4.3(3) ?
O3 C21 O1 C20 . . . . 176.18(14) ?
C11 C20 O1 C21 . . . . 119.31(17) ?
C19 C20 O1 C21 . . . . -65.1(2) ?
O5' C24' O6' C25' . . . . -0.9(3) ?
O4' C24' O6' C25' . . . . 179.53(14) ?
C26' C25' O6' C24' . . . . -78.8(2) ?
O5 C24 O4 C9 . . . . 0.7(3) ?
O6 C24 O4 C9 . . . . -179.62(14) ?
C10 C9 O4 C24 . . . . 109.50(17) ?
C8 C9 O4 C24 . . . . -75.2(2) ?
O5 C24 O6 C25 . . . . 0.7(3) ?
O4 C24 O6 C25 . . . . -178.97(15) ?
C26 C25 O6 C24 . . . . 78.8(2) ?
